data_7041483
loop_
_publ_author_name
'Tomaschautzky, Janek'
'Neumann, Beate'
'Stammler, Hans-Georg'
'Mitzel, Norbert W.'

_publ_section_title
;
 Poly-Lewis-acids based on bowl-shaped tribenzotriquinacene.
;
_journal_issue 4
_journal_name_full 'Dalton transactions (Cambridge, England : 2003)'
_journal_page_first 1112
_journal_page_last 1123
_journal_paper_doi 10.1039/c6dt04350j
_journal_volume 46
_journal_year 2017
_chemical_formula_moiety 'C25 H16 Br6'
_chemical_formula_sum 'C25 H16 Br6'
_chemical_formula_weight 795.84
_chemical_name_systematic
;
 ?
;
_space_group_crystal_system monoclinic
_space_group_IT_number 14
_space_group_name_Hall '-P 2yn'
_space_group_name_H-M_alt 'P 1 21/n 1'
_symmetry_space_group_name_Hall '-P 2yn'
_symmetry_space_group_name_H-M 'P 1 21/n 1'
_atom_sites_solution_hydrogens geom
_atom_sites_solution_primary direct
_audit_creation_date 2014-05-06
_audit_creation_method
;
Olex2 1.2
(compiled 2014.03.20 svn.r2914 for OlexSys, GUI svn.r4816)
;
_audit_update_record
;
2016-11-02 deposited with the CCDC.
2016-12-15 downloaded from the CCDC.
;
_cell_angle_alpha 90
_cell_angle_beta 92.806(3)
_cell_angle_gamma 90
_cell_formula_units_Z 4
_cell_length_a 13.4708(4)
_cell_length_b 9.3343(2)
_cell_length_c 18.9329(5)
_cell_measurement_reflns_used 15779
_cell_measurement_temperature 100.00(11)
_cell_measurement_theta_max 25.8770
_cell_measurement_theta_min 1.8100
_cell_volume 2377.78(11)
_computing_cell_refinement
;
CrysAlisPro, Agilent Technologies,
Version 1.171.37.33 (release 27-03-2014 CrysAlis171 .NET)
(compiled Mar 27 2014,17:12:48)
;
_computing_data_collection
;
CrysAlisPro, Agilent Technologies,
Version 1.171.37.33 (release 27-03-2014 CrysAlis171 .NET)
(compiled Mar 27 2014,17:12:48)
;
_computing_data_reduction
;
CrysAlisPro, Agilent Technologies,
Version 1.171.37.33 (release 27-03-2014 CrysAlis171 .NET)
(compiled Mar 27 2014,17:12:48)
;
_computing_molecular_graphics 'Olex2 (Dolomanov et al., 2009)'
_computing_publication_material 'Olex2 (Dolomanov et al., 2009)'
_computing_structure_refinement 'ShelXL (Sheldrick, 2008)'
_computing_structure_solution 'ShelXS (Sheldrick, 2008)'
_diffrn_ambient_environment N~2~
_diffrn_ambient_temperature 100.00(11)
_diffrn_detector 'CCD plate'
_diffrn_detector_area_resol_mean 8.0951
_diffrn_detector_type Eos
_diffrn_measured_fraction_theta_full 0.9998
_diffrn_measured_fraction_theta_max 0.9998
_diffrn_measurement_details
;
#__ type_ start__ end____ width___ exp.time_
  1 omega   -4.00   94.00   1.0000   64.0000
omega____ theta____ kappa____ phi______ frames
    -       24.7926   77.0000  -90.0000 98

#__ type_ start__ end____ width___ exp.time_
  2 omega    3.00   95.00   1.0000   64.0000
omega____ theta____ kappa____ phi______ frames
    -       24.7926   38.0000 -150.0000 92

#__ type_ start__ end____ width___ exp.time_
  3 omega    6.00   93.00   1.0000   64.0000
omega____ theta____ kappa____ phi______ frames
    -       24.7926   57.0000   30.0000 87

#__ type_ start__ end____ width___ exp.time_
  4 omega    6.00   83.00   1.0000   64.0000
omega____ theta____ kappa____ phi______ frames
    -       24.7926 -130.0000   22.5926 77

#__ type_ start__ end____ width___ exp.time_
  5 omega  -46.00   47.00   1.0000   64.0000
omega____ theta____ kappa____ phi______ frames
    -       24.7926  -38.0000   30.0000 93

#__ type_ start__ end____ width___ exp.time_
  6 omega   -4.00   94.00   1.0000   64.0000
omega____ theta____ kappa____ phi______ frames
    -       24.7926   77.0000   90.0000 98

#__ type_ start__ end____ width___ exp.time_
  7 omega  -46.00   47.00   1.0000   64.0000
omega____ theta____ kappa____ phi______ frames
    -       24.7926  -38.0000  120.0000 93

#__ type_ start__ end____ width___ exp.time_
  8 omega  -44.00   43.00   1.0000   64.0000
omega____ theta____ kappa____ phi______ frames
    -       24.7926  -57.0000 -120.0000 87

#__ type_ start__ end____ width___ exp.time_
  9 omega   35.00   99.00   1.0000   64.0000
omega____ theta____ kappa____ phi______ frames
    -       24.7926  178.0000   60.0000 64

#__ type_ start__ end____ width___ exp.time_
 10 omega   -4.00   94.00   1.0000   64.0000
omega____ theta____ kappa____ phi______ frames
    -       24.7926   77.0000 -150.0000 98

#__ type_ start__ end____ width___ exp.time_
 11 omega   -2.00   77.00   1.0000   64.0000
omega____ theta____ kappa____ phi______ frames
    -       24.7926 -120.0000 -159.4549 79

#__ type_ start__ end____ width___ exp.time_
 12 omega  -85.00   -8.00   1.0000   64.0000
omega____ theta____ kappa____ phi______ frames
    -      -23.5000  135.0000   27.8271 77

#__ type_ start__ end____ width___ exp.time_
 13 omega  -95.00   48.00   1.0000   64.0000
omega____ theta____ kappa____ phi______ frames
    -      -23.5000    0.0000 -180.0000 143

#__ type_ start__ end____ width___ exp.time_
 14 omega  -20.00   65.00   1.0000   64.0000
omega____ theta____ kappa____ phi______ frames
    -       24.7926  -99.0000   60.0000 85

#__ type_ start__ end____ width___ exp.time_
 15 omega  -20.00   65.00   1.0000   64.0000
omega____ theta____ kappa____ phi______ frames
    -       24.7926  -99.0000  -60.0000 85

#__ type_ start__ end____ width___ exp.time_
 16 omega   -4.00   94.00   1.0000   64.0000
omega____ theta____ kappa____ phi______ frames
    -       24.7926   77.0000  120.0000 98

#__ type_ start__ end____ width___ exp.time_
 17 omega    6.00   93.00   1.0000   64.0000
omega____ theta____ kappa____ phi______ frames
    -       24.7926   57.0000  -30.0000 87

#__ type_ start__ end____ width___ exp.time_
 18 omega   -4.00   94.00   1.0000   64.0000
omega____ theta____ kappa____ phi______ frames
    -       24.7926   77.0000   30.0000 98

#__ type_ start__ end____ width___ exp.time_
 19 omega    6.00   93.00   1.0000   64.0000
omega____ theta____ kappa____ phi______ frames
    -       24.7926   57.0000   60.0000 87

#__ type_ start__ end____ width___ exp.time_
 20 omega   35.00   99.00   1.0000   64.0000
omega____ theta____ kappa____ phi______ frames
    -       24.7926  178.0000  -30.0000 64

#__ type_ start__ end____ width___ exp.time_
 21 omega   34.00  100.00   1.0000   64.0000
omega____ theta____ kappa____ phi______ frames
    -       24.7926 -178.0000  150.0000 66

#__ type_ start__ end____ width___ exp.time_
 22 omega  -95.00   48.00   1.0000   64.0000
omega____ theta____ kappa____ phi______ frames
    -      -23.5000    0.0000 -120.0000 143

#__ type_ start__ end____ width___ exp.time_
 23 omega  -95.00   48.00   1.0000   64.0000
omega____ theta____ kappa____ phi______ frames
    -      -23.5000    0.0000  -90.0000 143

#__ type_ start__ end____ width___ exp.time_
 24 omega  -95.00   23.00   1.0000   64.0000
omega____ theta____ kappa____ phi______ frames
    -      -23.5000    0.0000  -60.0000 118

#__ type_ start__ end____ width___ exp.time_
 25 omega  -95.00   48.00   1.0000   64.0000
omega____ theta____ kappa____ phi______ frames
    -      -23.5000    0.0000 -150.0000 143
;
_diffrn_measurement_device 'four-circle diffractometer'
_diffrn_measurement_device_type 'SuperNova, Single source at offset, Eos'
_diffrn_measurement_method '\w scans'
_diffrn_orient_matrix_UB_11 -0.0025697000
_diffrn_orient_matrix_UB_12 0.0636870000
_diffrn_orient_matrix_UB_13 0.0202831000
_diffrn_orient_matrix_UB_21 0.0467921000
_diffrn_orient_matrix_UB_22 0.0217228000
_diffrn_orient_matrix_UB_23 -0.0118876000
_diffrn_orient_matrix_UB_31 -0.0241285000
_diffrn_orient_matrix_UB_32 0.0353337000
_diffrn_orient_matrix_UB_33 -0.0292329000
_diffrn_radiation_monochromator mirror
_diffrn_radiation_probe x-ray
_diffrn_radiation_type 'Mo K\a'
_diffrn_radiation_wavelength 0.71073
_diffrn_reflns_av_R_equivalents 0.0970
_diffrn_reflns_av_unetI/netI 0.0296
_diffrn_reflns_Laue_measured_fraction_full 1.000
_diffrn_reflns_Laue_measured_fraction_max 1.000
_diffrn_reflns_limit_h_max 16
_diffrn_reflns_limit_h_min -16
_diffrn_reflns_limit_k_max 11
_diffrn_reflns_limit_k_min -11
_diffrn_reflns_limit_l_max 23
_diffrn_reflns_limit_l_min -23
_diffrn_reflns_number 101948
_diffrn_reflns_point_group_measured_fraction_full 1.000
_diffrn_reflns_point_group_measured_fraction_max 1.000
_diffrn_reflns_theta_full 25.242
_diffrn_reflns_theta_max 26.022
_diffrn_reflns_theta_min 1.814
_diffrn_source 'SuperNova (Mo) X-ray Source'
_exptl_absorpt_coefficient_mu 10.144
_exptl_absorpt_correction_T_max 0.903
_exptl_absorpt_correction_T_min 0.558
_exptl_absorpt_correction_type gaussian
_exptl_absorpt_process_details
;
CrysAlisPro, Agilent Technologies,
Version 1.171.37.33 (release 27-03-2014 CrysAlis171 .NET)
(compiled Mar 27 2014,17:12:48)
Numerical absorption correction based on gaussian integration over
            a multifaceted crystal model
Empirical absorption correction using spherical harmonics,
 implemented in SCALE3 ABSPACK scaling algorithm.
;
_exptl_crystal_colour 'clear colourless'
_exptl_crystal_colour_lustre clear
_exptl_crystal_colour_primary colourless
_exptl_crystal_density_diffrn 2.223
_exptl_crystal_description needle
_exptl_crystal_F_000 1504
_exptl_crystal_size_max 0.0815
_exptl_crystal_size_mid 0.027
_exptl_crystal_size_min 0.011
_refine_diff_density_max 0.668
_refine_diff_density_min -0.442
_refine_diff_density_rms 0.110
_refine_ls_extinction_method none
_refine_ls_goodness_of_fit_ref 1.041
_refine_ls_hydrogen_treatment constr
_refine_ls_matrix_type full
_refine_ls_number_parameters 283
_refine_ls_number_reflns 4684
_refine_ls_number_restraints 0
_refine_ls_restrained_S_all 1.041
_refine_ls_R_factor_all 0.0415
_refine_ls_R_factor_gt 0.0276
_refine_ls_shift/su_max 0.001
_refine_ls_shift/su_mean 0.000
_refine_ls_structure_factor_coef Fsqd
_refine_ls_weighting_details
;
 w=1/[\s^2^(Fo^2^)+(0.0217P)^2^+4.1154P]
 where P=(Fo^2^+2Fc^2^)/3
;
_refine_ls_weighting_scheme calc
_refine_ls_wR_factor_gt 0.0525
_refine_ls_wR_factor_ref 0.0561
_reflns_Friedel_coverage 0.000
_reflns_number_gt 3834
_reflns_number_total 4684
_reflns_threshold_expression 'I > 2\s(I)'
_cod_data_source_file c6dt04350j2.cif
_cod_data_source_block compound3
_cod_depositor_comments 'Adding full bibliography for 7041472--7041483.cif.'
_cod_original_cell_volume 2377.77(11)
_cod_database_code 7041483
_shelxl_version_number 2013-2
_chemical_oxdiff_formula 'C25H16Br6 '
_shelx_space_group_comment
;
The symmetry employed for this shelxl refinement is uniquely defined
by the following loop, which should always be used as a source of
symmetry information in preference to the above space-group names.
They are only intended as comments.
;
_reflns_odcompleteness_completeness 99.98
_reflns_odcompleteness_iscentric 1
_reflns_odcompleteness_theta 25.97
_olex2_refinement_description
;
1. Fixed Uiso
 At 1.2 times of:
  All C(H) groups
 At 1.5 times of:
  All C(H,H,H) groups
2.a Ternary CH refined with riding coordinates:
 C1(H1)
2.b Aromatic/amide H refined with riding coordinates:
 C4(H4), C7(H7), C11(H11), C14(H14), C18(H18), C21(H21)
2.c Idealised Me refined as rotating group:
 C23(H23a,H23b,H23c), C24(H24a,H24b,H24c), C25(H25a,H25b,H25c)
;
_olex2_exptl_crystal_mounting_method mounted

loop_
_space_group_symop_operation_xyz
'x, y, z'
'-x+1/2, y+1/2, -z+1/2'
'-x, -y, -z'
'x-1/2, -y-1/2, z-1/2'

loop_
_atom_site_label
_atom_site_type_symbol
_atom_site_fract_x
_atom_site_fract_y
_atom_site_fract_z
_atom_site_U_iso_or_equiv
_atom_site_adp_type
_atom_site_occupancy
_atom_site_site_symmetry_order
_atom_site_calc_flag
_atom_site_refinement_flags_posn
Br1 Br 0.94236(3) 0.03032(4) 0.08640(2) 0.02042(10) Uani 1 1 d .
Br2 Br 0.78717(3) 0.23967(4) -0.00970(2) 0.02257(10) Uani 1 1 d .
Br3 Br 0.35906(3) 0.59876(4) 0.13901(2) 0.01835(9) Uani 1 1 d .
Br4 Br 0.31768(3) 0.57337(4) 0.31145(2) 0.01978(9) Uani 1 1 d .
Br5 Br 0.71155(3) 0.24221(4) 0.51922(2) 0.01967(9) Uani 1 1 d .
Br6 Br 0.89818(3) 0.06403(4) 0.44627(2) 0.02075(10) Uani 1 1 d .
C1 C 0.5122(3) -0.0443(4) 0.22963(18) 0.0134(8) Uani 1 1 d .
H1 H 0.4693 -0.1284 0.2226 0.016 Uiso 1 1 calc R
C2 C 0.6235(3) -0.0908(4) 0.24135(18) 0.0125(8) Uani 1 1 d .
C3 C 0.6738(3) -0.0218(4) 0.17956(18) 0.0117(7) Uani 1 1 d .
C4 C 0.7718(3) -0.0363(4) 0.16229(19) 0.0150(8) Uani 1 1 d .
H4 H 0.8141 -0.0975 0.1882 0.018 Uiso 1 1 calc R
C5 C 0.8064(3) 0.0413(4) 0.10593(18) 0.0122(7) Uani 1 1 d .
C6 C 0.7421(3) 0.1306(4) 0.06716(19) 0.0149(8) Uani 1 1 d .
C7 C 0.6431(3) 0.1424(4) 0.08285(18) 0.0139(8) Uani 1 1 d .
H7 H 0.6002 0.2007 0.0558 0.017 Uiso 1 1 calc R
C8 C 0.6090(3) 0.0660(4) 0.13957(18) 0.0124(8) Uani 1 1 d .
C9 C 0.5033(3) 0.0562(4) 0.16345(18) 0.0122(8) Uani 1 1 d .
C10 C 0.4613(3) 0.1935(4) 0.19234(18) 0.0117(7) Uani 1 1 d .
C11 C 0.4343(3) 0.3173(4) 0.15534(19) 0.0133(8) Uani 1 1 d .
H11 H 0.4436 0.3234 0.1071 0.016 Uiso 1 1 calc R
C12 C 0.3936(3) 0.4315(4) 0.19065(19) 0.0123(8) Uani 1 1 d .
C13 C 0.3774(3) 0.4215(4) 0.26283(19) 0.0144(8) Uani 1 1 d .
C14 C 0.4037(3) 0.2980(4) 0.30021(19) 0.0146(8) Uani 1 1 d .
H14 H 0.3925 0.2909 0.3482 0.018 Uiso 1 1 calc R
C15 C 0.4470(3) 0.1851(4) 0.26479(18) 0.0118(7) Uani 1 1 d .
C16 C 0.4819(3) 0.0430(4) 0.29595(19) 0.0120(7) Uani 1 1 d .
C17 C 0.5791(3) 0.0574(4) 0.33991(18) 0.0117(7) Uani 1 1 d .
C18 C 0.5953(3) 0.1328(4) 0.40257(18) 0.0140(8) Uani 1 1 d .
H18 H 0.5435 0.1820 0.4224 0.017 Uiso 1 1 calc R
C19 C 0.6897(3) 0.1338(4) 0.43523(18) 0.0144(8) Uani 1 1 d .
C20 C 0.7666(3) 0.0586(4) 0.40596(19) 0.0135(8) Uani 1 1 d .
C21 C 0.7508(3) -0.0193(4) 0.34396(19) 0.0150(8) Uani 1 1 d .
H21 H 0.8021 -0.0712 0.3251 0.018 Uiso 1 1 calc R
C22 C 0.6564(3) -0.0180(4) 0.31069(18) 0.0116(7) Uani 1 1 d .
C23 C 0.6373(3) -0.2532(4) 0.2445(2) 0.0193(9) Uani 1 1 d .
H23A H 0.5991 -0.2918 0.2816 0.029 Uiso 1 1 calc GR
H23B H 0.7063 -0.2750 0.2539 0.029 Uiso 1 1 calc GR
H23C H 0.6151 -0.2946 0.2001 0.029 Uiso 1 1 calc GR
C24 C 0.4351(3) -0.0061(4) 0.10299(19) 0.0168(8) Uani 1 1 d .
H24A H 0.3695 -0.0197 0.1194 0.025 Uiso 1 1 calc GR
H24B H 0.4612 -0.0964 0.0883 0.025 Uiso 1 1 calc GR
H24C H 0.4324 0.0592 0.0637 0.025 Uiso 1 1 calc GR
C25 C 0.4033(3) -0.0325(4) 0.33842(19) 0.0164(8) Uani 1 1 d .
H25A H 0.4281 -0.1240 0.3543 0.025 Uiso 1 1 calc GR
H25B H 0.3439 -0.0459 0.3090 0.025 Uiso 1 1 calc GR
H25C H 0.3885 0.0251 0.3786 0.025 Uiso 1 1 calc GR

loop_
_atom_site_aniso_label
_atom_site_aniso_U_11
_atom_site_aniso_U_22
_atom_site_aniso_U_33
_atom_site_aniso_U_23
_atom_site_aniso_U_13
_atom_site_aniso_U_12
Br1 0.0150(2) 0.0249(2) 0.0217(2) 0.00154(17) 0.00372(16) 0.00271(16)
Br2 0.0243(2) 0.0250(2) 0.0191(2) 0.00848(17) 0.00789(17) 0.00420(17)
Br3 0.0202(2) 0.01420(19) 0.0208(2) 0.00534(15) 0.00243(16) 0.00376(16)
Br4 0.0229(2) 0.0169(2) 0.0195(2) -0.00474(16) 0.00093(16) 0.00648(16)
Br5 0.0240(2) 0.0222(2) 0.01244(19) -0.00360(16) -0.00273(16) -0.00048(17)
Br6 0.0151(2) 0.0297(2) 0.0171(2) 0.00024(17) -0.00307(15) 0.00073(16)
C1 0.018(2) 0.0074(17) 0.0145(19) -0.0005(14) 0.0012(15) -0.0013(15)
C2 0.0156(19) 0.0093(17) 0.0126(18) 0.0002(15) 0.0006(15) -0.0006(15)
C3 0.019(2) 0.0087(17) 0.0069(17) -0.0044(14) -0.0021(15) -0.0005(15)
C4 0.017(2) 0.0160(19) 0.0119(18) 0.0009(15) -0.0027(15) 0.0018(16)
C5 0.0121(19) 0.0137(18) 0.0109(18) -0.0034(14) 0.0011(14) -0.0002(15)
C6 0.021(2) 0.0114(18) 0.0125(18) -0.0022(15) 0.0011(16) -0.0012(16)
C7 0.018(2) 0.0109(18) 0.0120(18) -0.0028(15) -0.0038(15) 0.0053(15)
C8 0.0150(19) 0.0116(18) 0.0106(18) -0.0068(15) -0.0007(15) 0.0008(15)
C9 0.0129(19) 0.0122(18) 0.0116(18) 0.0011(14) 0.0015(15) 0.0010(15)
C10 0.0095(18) 0.0118(18) 0.0137(18) -0.0006(15) -0.0013(15) -0.0037(15)
C11 0.0121(19) 0.0166(19) 0.0113(18) -0.0011(15) 0.0012(15) -0.0016(15)
C12 0.0092(18) 0.0108(18) 0.0169(19) 0.0029(15) -0.0009(15) -0.0003(14)
C13 0.0117(18) 0.0136(18) 0.018(2) -0.0028(15) 0.0012(15) 0.0006(15)
C14 0.0131(19) 0.0171(19) 0.0137(19) 0.0005(15) 0.0013(15) -0.0022(15)
C15 0.0090(18) 0.0120(18) 0.0141(18) 0.0005(15) -0.0006(15) -0.0023(14)
C16 0.0127(19) 0.0077(17) 0.0155(18) -0.0002(14) 0.0006(15) 0.0005(14)
C17 0.0147(19) 0.0091(17) 0.0113(18) 0.0037(14) 0.0002(15) -0.0015(14)
C18 0.018(2) 0.0129(18) 0.0120(18) 0.0018(15) 0.0042(15) 0.0032(15)
C19 0.024(2) 0.0118(18) 0.0073(17) 0.0004(14) -0.0033(15) -0.0012(15)
C20 0.0093(18) 0.0161(19) 0.0149(19) 0.0057(15) -0.0009(15) -0.0020(15)
C21 0.0146(19) 0.0148(19) 0.0156(19) 0.0028(15) 0.0006(15) 0.0032(15)
C22 0.0163(19) 0.0074(17) 0.0112(18) 0.0035(14) 0.0026(15) -0.0008(14)
C23 0.026(2) 0.0105(18) 0.021(2) 0.0009(16) 0.0011(17) 0.0055(16)
C24 0.016(2) 0.019(2) 0.0154(19) -0.0033(16) -0.0013(15) 0.0023(16)
C25 0.018(2) 0.0167(19) 0.0145(19) 0.0020(16) 0.0038(16) -0.0012(16)

loop_
_atom_type_symbol
_atom_type_description
_atom_type_scat_dispersion_real
_atom_type_scat_dispersion_imag
_atom_type_scat_source
C C 0.0033 0.0016 'International Tables Vol C Tables 4.2.6.8 and 6.1.1.4'
H H 0.0000 0.0000 'International Tables Vol C Tables 4.2.6.8 and 6.1.1.4'
Br Br -0.2901 2.4595 'International Tables Vol C Tables 4.2.6.8 and 6.1.1.4'

loop_
_exptl_crystal_face_index_h
_exptl_crystal_face_index_k
_exptl_crystal_face_index_l
_exptl_crystal_face_perp_dist
_exptl_oxdiff_crystal_face_indexfrac_h
_exptl_oxdiff_crystal_face_indexfrac_k
_exptl_oxdiff_crystal_face_indexfrac_l
_exptl_oxdiff_crystal_face_x
_exptl_oxdiff_crystal_face_y
_exptl_oxdiff_crystal_face_z
7 11 8 0.0033 7.0249 11.4242 8.3238 0.8784 0.4779 -0.0092
-4 -13 0 0.0633 -3.6901 -12.9020 -0.4431 -0.8212 -0.4477 -0.3539
-15 6 -8 0.0118 -15.4551 6.1859 -8.0547 0.2703 -0.4930 0.8269
-12 -2 -20 0.0128 -11.9969 -2.0033 -20.0042 -0.5025 -0.3671 0.8035
10 1 -23 0.0037 10.4164 1.0480 -22.9081 -0.4247 0.7825 0.4554
-10 -1 23 0.0073 -10.4164 -1.0480 22.9081 0.4247 -0.7825 -0.4554
10 1 22 0.0096 10.3738 0.5437 21.5879 0.4458 0.2406 -0.8622

loop_
_geom_angle_atom_site_label_1
_geom_angle_atom_site_label_2
_geom_angle_atom_site_label_3
_geom_angle
C2 C1 H1 110.5
C2 C1 C16 108.4(3)
C9 C1 H1 110.5
C9 C1 C2 108.4(3)
C9 C1 C16 108.5(3)
C16 C1 H1 110.5
C3 C2 C1 103.5(3)
C3 C2 C22 110.6(3)
C3 C2 C23 113.1(3)
C22 C2 C1 103.5(3)
C22 C2 C23 112.3(3)
C23 C2 C1 113.2(3)
C4 C3 C2 127.3(3)
C4 C3 C8 120.6(3)
C8 C3 C2 112.1(3)
C3 C4 H4 120.3
C3 C4 C5 119.4(3)
C5 C4 H4 120.3
C4 C5 Br1 119.2(3)
C6 C5 Br1 121.1(3)
C6 C5 C4 119.7(3)
C5 C6 Br2 120.8(3)
C7 C6 Br2 117.9(3)
C7 C6 C5 121.2(3)
C6 C7 H7 120.5
C6 C7 C8 119.0(3)
C8 C7 H7 120.5
C3 C8 C9 112.0(3)
C7 C8 C3 120.1(3)
C7 C8 C9 127.8(3)
C8 C9 C1 103.8(3)
C8 C9 C24 109.5(3)
C10 C9 C1 103.5(3)
C10 C9 C8 115.4(3)
C10 C9 C24 111.5(3)
C24 C9 C1 112.8(3)
C11 C10 C9 127.9(3)
C11 C10 C15 119.7(3)
C15 C10 C9 112.3(3)
C10 C11 H11 120.1
C12 C11 C10 119.8(3)
C12 C11 H11 120.1
C11 C12 Br3 118.7(3)
C11 C12 C13 120.3(3)
C13 C12 Br3 121.0(3)
C12 C13 Br4 121.1(3)
C14 C13 Br4 118.5(3)
C14 C13 C12 120.4(3)
C13 C14 H14 120.5
C13 C14 C15 119.0(3)
C15 C14 H14 120.5
C10 C15 C16 112.1(3)
C14 C15 C10 120.8(3)
C14 C15 C16 127.1(3)
C15 C16 C1 103.3(3)
C15 C16 C17 112.1(3)
C15 C16 C25 113.4(3)
C17 C16 C1 103.5(3)
C17 C16 C25 110.6(3)
C25 C16 C1 113.3(3)
C18 C17 C16 127.4(3)
C18 C17 C22 120.4(3)
C22 C17 C16 112.2(3)
C17 C18 H18 120.4
C19 C18 C17 119.2(3)
C19 C18 H18 120.4
C18 C19 Br5 118.6(3)
C18 C19 C20 120.3(3)
C20 C19 Br5 121.1(3)
C19 C20 Br6 121.8(3)
C19 C20 C21 121.1(3)
C21 C20 Br6 117.1(3)
C20 C21 H21 120.8
C20 C21 C22 118.5(3)
C22 C21 H21 120.8
C17 C22 C2 112.1(3)
C21 C22 C2 127.3(3)
C21 C22 C17 120.6(3)
C2 C23 H23A 109.5
C2 C23 H23B 109.5
C2 C23 H23C 109.5
H23A C23 H23B 109.5
H23A C23 H23C 109.5
H23B C23 H23C 109.5
C9 C24 H24A 109.5
C9 C24 H24B 109.5
C9 C24 H24C 109.5
H24A C24 H24B 109.5
H24A C24 H24C 109.5
H24B C24 H24C 109.5
C16 C25 H25A 109.5
C16 C25 H25B 109.5
C16 C25 H25C 109.5
H25A C25 H25B 109.5
H25A C25 H25C 109.5
H25B C25 H25C 109.5

loop_
_geom_bond_atom_site_label_1
_geom_bond_atom_site_label_2
_geom_bond_distance
Br1 C5 1.888(4)
Br2 C6 1.900(4)
Br3 C12 1.888(3)
Br4 C13 1.892(4)
Br5 C19 1.896(3)
Br6 C20 1.896(3)
C1 H1 0.9800
C1 C2 1.566(5)
C1 C9 1.565(5)
C1 C16 1.567(5)
C2 C3 1.524(5)
C2 C22 1.525(5)
C2 C23 1.527(5)
C3 C4 1.381(5)
C3 C8 1.394(5)
C4 H4 0.9300
C4 C5 1.390(5)
C5 C6 1.386(5)
C6 C7 1.385(5)
C7 H7 0.9300
C7 C8 1.386(5)
C8 C9 1.518(5)
C9 C10 1.514(5)
C9 C24 1.546(5)
C10 C11 1.390(5)
C10 C15 1.397(5)
C11 H11 0.9300
C11 C12 1.386(5)
C12 C13 1.398(5)
C13 C14 1.389(5)
C14 H14 0.9300
C14 C15 1.392(5)
C15 C16 1.518(5)
C16 C17 1.523(5)
C16 C25 1.532(5)
C17 C18 1.387(5)
C17 C22 1.393(5)
C18 H18 0.9300
C18 C19 1.387(5)
C19 C20 1.388(5)
C20 C21 1.388(5)
C21 H21 0.9300
C21 C22 1.391(5)
C23 H23A 0.9600
C23 H23B 0.9600
C23 H23C 0.9600
C24 H24A 0.9600
C24 H24B 0.9600
C24 H24C 0.9600
C25 H25A 0.9600
C25 H25B 0.9600
C25 H25C 0.9600

loop_
_geom_torsion_atom_site_label_1
_geom_torsion_atom_site_label_2
_geom_torsion_atom_site_label_3
_geom_torsion_atom_site_label_4
_geom_torsion
Br1 C5 C6 Br2 2.5(4)
Br1 C5 C6 C7 -177.9(3)
Br2 C6 C7 C8 -178.7(3)
Br3 C12 C13 Br4 1.3(4)
Br3 C12 C13 C14 -179.7(3)
Br4 C13 C14 C15 179.5(3)
Br5 C19 C20 Br6 -1.9(4)
Br5 C19 C20 C21 -179.2(3)
Br6 C20 C21 C22 -176.0(3)
C1 C2 C3 C4 -175.8(3)
C1 C2 C3 C8 5.5(4)
C1 C2 C22 C17 2.0(4)
C1 C2 C22 C21 -177.1(3)
C1 C9 C10 C11 -176.8(3)
C1 C9 C10 C15 0.9(4)
C1 C16 C17 C18 176.1(3)
C1 C16 C17 C22 -4.8(4)
C2 C1 C9 C8 -0.6(4)
C2 C1 C9 C10 -121.5(3)
C2 C1 C9 C24 117.8(3)
C2 C1 C16 C15 122.9(3)
C2 C1 C16 C17 5.8(4)
C2 C1 C16 C25 -114.0(3)
C2 C3 C4 C5 -176.4(3)
C2 C3 C8 C7 177.3(3)
C2 C3 C8 C9 -6.3(4)
C3 C2 C22 C17 112.2(3)
C3 C2 C22 C21 -66.8(4)
C3 C4 C5 Br1 176.0(3)
C3 C4 C5 C6 -1.0(5)
C3 C8 C9 C1 4.2(4)
C3 C8 C9 C10 116.7(3)
C3 C8 C9 C24 -116.5(3)
C4 C3 C8 C7 -1.5(5)
C4 C3 C8 C9 174.9(3)
C4 C5 C6 Br2 179.4(3)
C4 C5 C6 C7 -0.9(5)
C5 C6 C7 C8 1.6(5)
C6 C7 C8 C3 -0.4(5)
C6 C7 C8 C9 -176.1(3)
C7 C8 C9 C1 -179.8(3)
C7 C8 C9 C10 -67.3(5)
C7 C8 C9 C24 59.5(5)
C8 C3 C4 C5 2.2(5)
C8 C9 C10 C11 70.5(5)
C8 C9 C10 C15 -111.8(3)
C9 C1 C2 C3 -2.7(4)
C9 C1 C2 C22 112.7(3)
C9 C1 C2 C23 -125.5(3)
C9 C1 C16 C15 5.4(4)
C9 C1 C16 C17 -111.7(3)
C9 C1 C16 C25 128.5(3)
C9 C10 C11 C12 177.7(3)
C9 C10 C15 C14 -176.4(3)
C9 C10 C15 C16 2.7(4)
C10 C11 C12 Br3 179.3(3)
C10 C11 C12 C13 -1.6(5)
C10 C15 C16 C1 -5.1(4)
C10 C15 C16 C17 105.8(3)
C10 C15 C16 C25 -128.1(3)
C11 C10 C15 C14 1.5(5)
C11 C10 C15 C16 -179.4(3)
C11 C12 C13 Br4 -177.8(3)
C11 C12 C13 C14 1.2(5)
C12 C13 C14 C15 0.5(5)
C13 C14 C15 C10 -1.8(5)
C13 C14 C15 C16 179.2(3)
C14 C15 C16 C1 174.0(3)
C14 C15 C16 C17 -75.2(5)
C14 C15 C16 C25 51.0(5)
C15 C10 C11 C12 0.2(5)
C15 C16 C17 C18 65.4(5)
C15 C16 C17 C22 -115.5(3)
C16 C1 C2 C3 -120.3(3)
C16 C1 C2 C22 -4.9(4)
C16 C1 C2 C23 117.0(3)
C16 C1 C9 C8 116.9(3)
C16 C1 C9 C10 -4.0(4)
C16 C1 C9 C24 -124.7(3)
C16 C17 C18 C19 -179.9(3)
C16 C17 C22 C2 1.8(4)
C16 C17 C22 C21 -179.1(3)
C17 C18 C19 Br5 178.0(3)
C17 C18 C19 C20 -0.9(5)
C18 C17 C22 C2 -178.9(3)
C18 C17 C22 C21 0.2(5)
C18 C19 C20 Br6 177.0(3)
C18 C19 C20 C21 -0.3(5)
C19 C20 C21 C22 1.4(5)
C20 C21 C22 C2 177.6(3)
C20 C21 C22 C17 -1.4(5)
C22 C2 C3 C4 73.9(4)
C22 C2 C3 C8 -104.8(3)
C22 C17 C18 C19 0.9(5)
C23 C2 C3 C4 -52.9(5)
C23 C2 C3 C8 128.4(3)
C23 C2 C22 C17 -120.5(3)
C23 C2 C22 C21 60.4(5)
C24 C9 C10 C11 -55.3(5)
C24 C9 C10 C15 122.4(3)
C25 C16 C17 C18 -62.3(5)
C25 C16 C17 C22 116.9(3)
